data_2108787
loop_
_publ_author_name
'Cvrtila, Ivica'
'Stilinovi\'c, Vladimir'

_publ_section_title
;
 Polymorphs of phenazine hexacyanoferrate(II) hydrate: supramolecular
 isomerism in a 2D hydrogen-bonded network
;
_journal_coeditor_code AW5051
_journal_issue 2
_journal_name_full 'Acta Crystallographica Section B'
_journal_page_first
;
;
_journal_paper_doi 10.1107/S2052520621000275
_journal_volume 77
_journal_year 2021
_chemical_formula_iupac '(C12 H9 N2)3 [Fe (C N)4 (H C N)2] [Fe(C N)3 (H C N)3], 2C12 H8 N2, 2H2 O1'
_chemical_formula_moiety '3(C12 H9 N2 +), C6 H2 Fe N6 2-, C6 H3 Fe N6 -, 2(C12 H8 N2), 2(H2 O1)'
_chemical_formula_sum 'C72 H52 Fe2 N22 O2'
_chemical_formula_weight 1369.05
_chemical_name_systematic
;
Tris(phenazinium) tetracyanobis(hydrogen cyanide)ferrate(II)
triscyanotris(hydrogen cyanide)ferrate(II)--phenazine--water (1/2/2)
;
_space_group_crystal_system monoclinic
_space_group_IT_number 14
_space_group_name_Hall '-P 2ybc'
_space_group_name_H-M_alt 'P 1 21/c 1'
_atom_sites_solution_hydrogens mixed
_audit_creation_method SHELXL-2018/3
_audit_update_record
;
2021-01-21 # Formatted by IUCr publCIF

;
_cell_angle_alpha 90
_cell_angle_beta 110.894(3)
_cell_angle_gamma 90
_cell_formula_units_Z 4
_cell_length_a 18.1614(5)
_cell_length_b 22.1885(6)
_cell_length_c 17.1716(5)
_cell_measurement_reflns_used 15728
_cell_measurement_temperature 295(2)
_cell_measurement_theta_max 32.2753
_cell_measurement_theta_min 3.8765
_cell_volume 6464.7(3)
_computing_cell_refinement
;
CrysAlis RED (Oxford Diffraction, 2008)
;
_computing_data_collection
;
CrysAlis CCD (Oxford Diffraction, 2008)
;
_computing_data_reduction
;
CrysAlis RED (Oxford Diffraction, 2008)
;
_computing_molecular_graphics
;
Mercury (Macrae et al., 2020),
ORTEP-3 (Farrugia, 2012) and
POV-Ray (Persistence of Vision Pty Ltd, 2004)
;
_computing_publication_material 'PARST (Nardelli, 1995)'
_computing_structure_refinement 'SHELXL2018 (Sheldrick, 2015)'
_computing_structure_solution 'SHELXS97 (Sheldrick, 2008)'
_diffrn_ambient_temperature 295(2)
_diffrn_measured_fraction_theta_full 0.988
_diffrn_measured_fraction_theta_max 0.982
_diffrn_measurement_device_type
;
Oxford Diffraction Xcalibur CCD
;
_diffrn_measurement_method 'omega scan'
_diffrn_radiation_type MoK\a
_diffrn_radiation_wavelength 0.71073
_diffrn_reflns_av_R_equivalents 0.0404
_diffrn_reflns_av_unetI/netI 0.0930
_diffrn_reflns_Laue_measured_fraction_full 0.988
_diffrn_reflns_Laue_measured_fraction_max 0.982
_diffrn_reflns_limit_h_max 23
_diffrn_reflns_limit_h_min -22
_diffrn_reflns_limit_k_max 28
_diffrn_reflns_limit_k_min -28
_diffrn_reflns_limit_l_max 21
_diffrn_reflns_limit_l_min -20
_diffrn_reflns_number 55801
_diffrn_reflns_point_group_measured_fraction_full 0.988
_diffrn_reflns_point_group_measured_fraction_max 0.982
_diffrn_reflns_theta_full 25.242
_diffrn_reflns_theta_max 27.000
_diffrn_reflns_theta_min 3.887
_diffrn_source 'Enhance (Mo) X-ray Source'
_exptl_absorpt_coefficient_mu 0.516
_exptl_absorpt_correction_T_max 1.00000
_exptl_absorpt_correction_T_min 0.97396
_exptl_absorpt_correction_type multi-scan
_exptl_absorpt_process_details
;
(CrysAlis RED; Oxford Diffraction, 2008)
;
_exptl_crystal_colour red
_exptl_crystal_density_diffrn 1.407
_exptl_crystal_description needle
_exptl_crystal_F_000 2824
_exptl_crystal_size_max 0.80
_exptl_crystal_size_mid 0.15
_exptl_crystal_size_min 0.12
_refine_diff_density_max 0.458
_refine_diff_density_min -0.331
_refine_diff_density_rms 0.037
_refine_ls_extinction_method none
_refine_ls_goodness_of_fit_ref 0.740
_refine_ls_hydrogen_treatment mixed
_refine_ls_matrix_type full
_refine_ls_number_parameters 931
_refine_ls_number_reflns 13853
_refine_ls_number_restraints 11
_refine_ls_restrained_S_all 0.740
_refine_ls_R_factor_all 0.0847
_refine_ls_R_factor_gt 0.0313
_refine_ls_shift/su_max 0.001
_refine_ls_shift/su_mean 0.000
_refine_ls_structure_factor_coef Fsqd
_refine_ls_weighting_details 'w=1/[\s^2^(Fo^2^)+(0.0248P)^2^] where P=(Fo^2^+2Fc^2^)/3'
_refine_ls_weighting_scheme calc
_refine_ls_wR_factor_gt 0.0522
_refine_ls_wR_factor_ref 0.0568
_reflns_Friedel_coverage 0.000
_reflns_number_gt 7178
_reflns_number_total 13853
_reflns_threshold_expression 'I > 2\s(I)'
_cod_data_source_file aw5051sup1.cif
_cod_data_source_block I
_cod_original_sg_symbol_H-M 'P 21/c'
_cod_database_code 2108787
_publcif_datablock.id {27b4530e-46bb-455a-a2a4-49b3d316e199}

_shelx_shelxl_version_number 2018/3
_shelx_space_group_comment
;
The symmetry employed for this shelxl refinement is uniquely defined
by the following loop, which should always be used as a source of
symmetry information in preference to the above space-group names.
They are only intended as comments.
;
_exptl_absorpt_special_details
;
CrysAlis RED, Oxford Diffraction Ltd.,
Version 1.171.32.29 (release 10-06-2008 CrysAlis171 .NET)
(compiled Jun 10 2008,16:49:55)
Empirical absorption correction using spherical harmonics,
 implemented in SCALE3 ABSPACK scaling algorithm.
;

loop_
_space_group_symop_operation_xyz
'x, y, z'
'-x, y+1/2, -z+1/2'
'-x, -y, -z'
'x, -y-1/2, z-1/2'

loop_
_atom_site_label
_atom_site_type_symbol
_atom_site_fract_x
_atom_site_fract_y
_atom_site_fract_z
_atom_site_U_iso_or_equiv
_atom_site_adp_type
_atom_site_occupancy
_atom_site_site_symmetry_order
_atom_site_calc_flag
_atom_site_refinement_flags_posn
_atom_site_refinement_flags_adp
_atom_site_refinement_flags_occupancy
_atom_site_disorder_assembly
_atom_site_disorder_group
O1 O 0.05224(12) 0.46715(7) 0.23309(13) 0.0739(5) Uani 1 1 d D . . . .
O2 O 0.04421(11) 0.06303(9) 0.30272(17) 0.0866(6) Uani 1 1 d D . . . .
H6 H 0.1553(11) 1.0317(8) 0.1924(11) 0.043(6) Uiso 1 1 d . . . . .
H7 H 0.3209(12) 0.5758(9) 0.1645(12) 0.055(7) Uiso 1 1 d . . . . .
H5 H 0.3714(15) 0.9694(10) 0.0923(14) 0.099(9) Uiso 1 1 d . . . . .
H3 H 0.0530(12) 0.0830(10) 0.2655(9) 0.125(13) Uiso 1 1 d D . . . .
H4 H 0.0829(8) 0.0636(11) 0.3477(7) 0.080(10) Uiso 1 1 d D . . . .
H2 H 0.0987(4) 0.4784(8) 0.2587(12) 0.072(9) Uiso 1 1 d D . . . .
H12 H 0.1881(16) 0.7746(10) 0.0198(15) 0.106(8) Uiso 1 1 d . . . . .
H11 H 0.4251(14) 0.7783(10) 0.3890(16) 0.100(9) Uiso 1 1 d . . . . .
H9 H 0.0703(14) 0.2583(10) -0.0894(16) 0.101(9) Uiso 1 1 d . . . . .
H1 H 0.0206(8) 0.4961(6) 0.2200(14) 0.098(11) Uiso 1 1 d D . . . .
H8 H 0.0494(15) 0.4043(11) 0.1816(15) 0.101(9) Uiso 1 1 d . . . . .
H10 H 0.3254(18) 0.2434(10) 0.2464(15) 0.117(8) Uiso 1 1 d . . . . .
Fe1 Fe 0.06809(2) 0.23331(2) 0.13979(2) 0.02330(7) Uani 1 1 d . . . . .
C2 C 0.07495(10) 0.24072(8) 0.03350(12) 0.0323(4) Uani 1 1 d . . . . .
C4 C 0.06110(10) 0.22922(8) 0.24781(12) 0.0336(4) Uani 1 1 d . . . . .
C5 C -0.04252(10) 0.22856(8) 0.08460(10) 0.0274(4) Uani 1 1 d . . . . .
C3 C 0.05900(11) 0.31651(9) 0.14942(11) 0.0325(5) Uani 1 1 d . . . . .
C6 C 0.17972(10) 0.23668(8) 0.18800(10) 0.0285(4) Uani 1 1 d . . . . .
N5 N -0.10890(9) 0.22765(7) 0.04637(10) 0.0417(4) Uani 1 1 d . . . . .
N6 N 0.24731(10) 0.23673(7) 0.21508(10) 0.0451(4) Uani 1 1 d . . . . .
C1 C 0.07813(10) 0.14739(8) 0.14108(11) 0.0288(4) Uani 1 1 d . . . . .
N3 N 0.05085(11) 0.36720(9) 0.15929(11) 0.0499(5) Uani 1 1 d . . . . .
N4 N 0.05884(11) 0.22944(8) 0.31404(11) 0.0621(5) Uani 1 1 d . . . . .
N2 N 0.07603(11) 0.24763(8) -0.03199(12) 0.0521(5) Uani 1 1 d . . . . .
N1 N 0.08724(10) 0.09590(7) 0.14736(10) 0.0464(5) Uani 1 1 d . . . . .
Fe2 Fe 0.42490(2) 0.76619(2) 0.15638(2) 0.02433(7) Uani 1 1 d . . . . .
C8 C 0.43112(10) 0.74936(7) 0.04968(12) 0.0287(5) Uani 1 1 d . . . . .
C7 C 0.41199(10) 0.68191(9) 0.17097(11) 0.0312(5) Uani 1 1 d . . . . .
C11 C 0.31445(10) 0.77278(8) 0.10257(10) 0.0281(4) Uani 1 1 d . . . . .
C10 C 0.42201(10) 0.77747(8) 0.26388(12) 0.0298(4) Uani 1 1 d . . . . .
C12 C 0.53548(10) 0.75779(7) 0.20202(10) 0.0261(4) Uani 1 1 d . . . . .
N11 N 0.24838(10) 0.77684(7) 0.06575(10) 0.0410(4) Uani 1 1 d . . . . .
N12 N 0.60225(10) 0.75041(6) 0.22767(10) 0.0394(4) Uani 1 1 d . . . . .
C9 C 0.42879(10) 0.85147(9) 0.14050(11) 0.0302(5) Uani 1 1 d . . . . .
N7 N 0.40090(10) 0.63151(7) 0.18099(10) 0.0475(5) Uani 1 1 d . . . . .
N8 N 0.43426(10) 0.73781(7) -0.01440(10) 0.0445(4) Uani 1 1 d . . . . .
N10 N 0.42304(10) 0.78138(7) 0.33077(12) 0.0441(5) Uani 1 1 d . . . . .
N9 N 0.42469(10) 0.90307(7) 0.12891(10) 0.0445(4) Uani 1 1 d . . . . .
N13 N 0.20303(11) 0.03755(7) 0.40882(10) 0.0476(5) Uani 1 1 d . . . . .
C17 C 0.22241(13) -0.02100(9) 0.42433(11) 0.0390(5) Uani 1 1 d . . . . .
C18 C 0.30231(14) -0.03987(10) 0.46011(12) 0.0464(6) Uani 1 1 d . . . . .
C16 C 0.16189(13) -0.06486(9) 0.40435(12) 0.0473(6) Uani 1 1 d . . . . .
H16 H 0.109394 -0.053053 0.381461 0.057 Uiso 1 1 calc R U . . .
C15 C 0.18028(17) -0.12390(10) 0.41850(13) 0.0592(7) Uani 1 1 d . . . . .
H15 H 0.140176 -0.152416 0.405645 0.071 Uiso 1 1 calc R U . . .
N14 N 0.36187(12) -0.00029(10) 0.48118(10) 0.0608(5) Uani 1 1 d . . . . .
C13 C 0.31785(16) -0.10266(11) 0.47258(13) 0.0617(7) Uani 1 1 d . . . . .
H13 H 0.369681 -0.116095 0.495164 0.074 Uiso 1 1 calc R U . . .
C24 C 0.26262(17) 0.07701(10) 0.42938(13) 0.0547(6) Uani 1 1 d . . . . .
C19 C 0.34235(17) 0.05790(13) 0.46597(14) 0.0625(7) Uani 1 1 d . . . . .
C20 C 0.40292(19) 0.10286(16) 0.48590(15) 0.0942(10) Uani 1 1 d . . . . .
H20 H 0.455477 0.091658 0.510909 0.113 Uiso 1 1 calc R U . . .
C14 C 0.2589(2) -0.14258(10) 0.45223(14) 0.0659(8) Uani 1 1 d . . . . .
H14 H 0.270346 -0.183447 0.460648 0.079 Uiso 1 1 calc R U . . .
C23 C 0.24570(19) 0.13959(10) 0.41278(15) 0.0793(9) Uani 1 1 d . . . . .
H23 H 0.193837 0.152718 0.388796 0.095 Uiso 1 1 calc R U . . .
C22 C 0.3060(3) 0.17969(14) 0.4323(2) 0.1129(14) Uani 1 1 d . . . . .
H22 H 0.294983 0.220413 0.421329 0.135 Uiso 1 1 calc R U . . .
C21 C 0.3841(3) 0.16090(19) 0.4687(2) 0.1167(16) Uani 1 1 d . . . . .
H21 H 0.424206 0.189435 0.481228 0.140 Uiso 1 1 calc R U . . .
N22 N 0.18918(11) 1.00277(8) 0.21020(10) 0.0382(4) Uani 1 1 d . . . . .
N20 N 0.33526(11) 1.00164(8) 0.07483(9) 0.0364(4) Uani 1 1 d . . . . .
N19 N 0.23010(10) 1.09768(7) 0.02413(10) 0.0418(4) Uani 1 1 d . . . . .
C54 C 0.25712(12) 0.99086(8) 0.04256(11) 0.0335(5) Uani 1 1 d . . . . .
C60 C 0.36306(12) 1.05867(9) 0.08292(11) 0.0369(5) Uani 1 1 d . . . . .
N23 N 0.29710(11) 0.91015(7) 0.26353(10) 0.0457(4) Uani 1 1 d . . . . .
C72 C 0.32081(13) 0.96794(9) 0.26840(12) 0.0415(5) Uani 1 1 d . . . . .
C59 C 0.30785(13) 1.10657(9) 0.05695(11) 0.0399(5) Uani 1 1 d . . . . .
C71 C 0.26612(13) 1.01651(9) 0.24046(11) 0.0370(5) Uani 1 1 d . . . . .
N15 N 0.20771(10) 0.50119(7) 0.31700(9) 0.0437(4) Uani 1 1 d . . . . .
C29 C 0.26722(14) 0.46114(9) 0.34334(12) 0.0427(5) Uani 1 1 d . . . . .
C65 C 0.16265(13) 0.94554(9) 0.20630(11) 0.0379(5) Uani 1 1 d . . . . .
C53 C 0.20454(12) 1.04045(9) 0.01690(11) 0.0367(5) Uani 1 1 d . . . . .
C56 C 0.46919(15) 1.12912(12) 0.12546(13) 0.0619(7) Uani 1 1 d . . . . .
H56 H 0.522842 1.137503 0.147938 0.074 Uiso 1 1 calc R U . . .
C49 C 0.22725(13) 0.93154(9) 0.03430(12) 0.0441(5) Uani 1 1 d . . . . .
H49 H 0.261199 0.898792 0.051203 0.053 Uiso 1 1 calc R U . . .
N16 N 0.36594(11) 0.53794(8) 0.40144(10) 0.0511(5) Uani 1 1 d . . . . .
C66 C 0.21981(14) 0.89902(9) 0.23317(12) 0.0413(5) Uani 1 1 d . . . . .
C70 C 0.29338(14) 1.07633(9) 0.24584(12) 0.0462(5) Uani 1 1 d . . . . .
H70 H 0.258009 1.108042 0.226837 0.055 Uiso 1 1 calc R U . . .
C30 C 0.34706(13) 0.47972(10) 0.38527(12) 0.0437(5) Uani 1 1 d . . . . .
C28 C 0.25057(14) 0.39828(9) 0.32939(13) 0.0540(6) Uani 1 1 d . . . . .
H28 H 0.199047 0.385137 0.302655 0.065 Uiso 1 1 calc R U . . .
C26 C 0.38862(16) 0.37691(11) 0.39573(13) 0.0598(6) Uani 1 1 d . . . . .
H26 H 0.428597 0.348262 0.412430 0.072 Uiso 1 1 calc R U . . .
C34 C 0.16669(14) 0.60407(10) 0.30797(12) 0.0524(6) Uani 1 1 d . . . . .
H34 H 0.114622 0.592680 0.280002 0.063 Uiso 1 1 calc R U . . .
C35 C 0.22676(13) 0.55999(9) 0.33309(12) 0.0415(5) Uani 1 1 d . . . . .
C52 C 0.12291(13) 1.02882(10) -0.01681(12) 0.0497(6) Uani 1 1 d . . . . .
H52 H 0.087492 1.060669 -0.033970 0.060 Uiso 1 1 calc R U . . .
C25 C 0.40693(14) 0.43557(11) 0.41071(13) 0.0550(6) Uani 1 1 d . . . . .
H25 H 0.459093 0.447055 0.437857 0.066 Uiso 1 1 calc R U . . .
C55 C 0.44463(13) 1.07079(11) 0.11682(12) 0.0521(6) Uani 1 1 d . . . . .
H55 H 0.480943 1.039452 0.132969 0.062 Uiso 1 1 calc R U . . .
C62 C 0.11465(18) 0.82713(10) 0.19928(15) 0.0655(7) Uani 1 1 d . . . . .
H62 H 0.097394 0.787433 0.196102 0.079 Uiso 1 1 calc R U . . .
C27 C 0.31038(17) 0.35806(10) 0.35540(14) 0.0586(7) Uani 1 1 d . . . . .
H27 H 0.299474 0.317153 0.346401 0.070 Uiso 1 1 calc R U . . .
C50 C 0.14851(14) 0.92322(10) 0.00141(12) 0.0512(6) Uani 1 1 d . . . . .
H50 H 0.128618 0.884183 -0.004339 0.061 Uiso 1 1 calc R U . . .
C36 C 0.30646(14) 0.57789(10) 0.37605(12) 0.0467(6) Uani 1 1 d . . . . .
C64 C 0.08211(13) 0.93213(10) 0.17796(13) 0.0508(6) Uani 1 1 d . . . . .
H64 H 0.044922 0.962863 0.161518 0.061 Uiso 1 1 calc R U . . .
C51 C 0.09598(14) 0.97157(10) -0.02427(13) 0.0542(6) Uani 1 1 d . . . . .
H51 H 0.042047 0.964244 -0.046665 0.065 Uiso 1 1 calc R U . . .
C61 C 0.19222(16) 0.83857(9) 0.22717(14) 0.0558(6) Uani 1 1 d . . . . .
H61 H 0.228085 0.806910 0.242629 0.067 Uiso 1 1 calc R U . . .
C58 C 0.33723(15) 1.16702(9) 0.06787(13) 0.0560(6) Uani 1 1 d . . . . .
H58 H 0.302460 1.199349 0.051982 0.067 Uiso 1 1 calc R U . . .
C68 C 0.42627(14) 1.03970(12) 0.30811(14) 0.0605(6) Uani 1 1 d . . . . .
H68 H 0.479755 1.048515 0.331525 0.073 Uiso 1 1 calc R U . . .
C31 C 0.32262(16) 0.64018(10) 0.39292(14) 0.0629(7) Uani 1 1 d . . . . .
H31 H 0.374010 0.652918 0.421452 0.075 Uiso 1 1 calc R U . . .
C69 C 0.37159(15) 1.08694(10) 0.27896(13) 0.0559(6) Uani 1 1 d . . . . .
H69 H 0.389797 1.126396 0.282624 0.067 Uiso 1 1 calc R U . . .
C32 C 0.26398(19) 0.68067(11) 0.36783(16) 0.0695(8) Uani 1 1 d . . . . .
H32 H 0.275412 0.721313 0.379036 0.083 Uiso 1 1 calc R U . . .
C57 C 0.41527(17) 1.17686(11) 0.10119(14) 0.0654(7) Uani 1 1 d . . . . .
H57 H 0.433934 1.216264 0.108300 0.078 Uiso 1 1 calc R U . . .
C33 C 0.18516(17) 0.66281(11) 0.32471(14) 0.0605(7) Uani 1 1 d . . . . .
H33 H 0.145621 0.691792 0.307693 0.073 Uiso 1 1 calc R U . . .
C67 C 0.40219(14) 0.98178(11) 0.30256(13) 0.0561(6) Uani 1 1 d . . . . .
H67 H 0.439052 0.950971 0.321174 0.067 Uiso 1 1 calc R U . . .
C63 C 0.05891(15) 0.87384(10) 0.17475(14) 0.0632(7) Uani 1 1 d . . . . .
H63 H 0.005451 0.864665 0.156084 0.076 Uiso 1 1 calc R U . . .
N18 N 0.28113(12) 0.55292(8) 0.15071(10) 0.0442(5) Uani 1 1 d . . . . .
N17 N 0.15186(11) 0.47799(8) 0.09080(10) 0.0501(5) Uani 1 1 d . . . . .
C47 C 0.14332(14) 0.53785(10) 0.09445(12) 0.0465(6) Uani 1 1 d . . . . .
C41 C 0.22473(14) 0.45568(9) 0.11825(12) 0.0448(5) Uani 1 1 d . U . . .
C48 C 0.20893(14) 0.57721(9) 0.12388(12) 0.0410(5) Uani 1 1 d . . . . .
C42 C 0.29283(14) 0.49283(9) 0.15111(12) 0.0429(5) Uani 1 1 d . . . . .
C44 C 0.12416(18) 0.66216(11) 0.09678(14) 0.0624(7) Uani 1 1 d . . . . .
H44 H 0.116668 0.703644 0.096212 0.075 Uiso 1 1 calc R U . . .
C37 C 0.36892(14) 0.46739(11) 0.18284(13) 0.0575(6) Uani 1 1 d . . . . .
H37 H 0.413083 0.491787 0.205396 0.069 Uiso 1 1 calc R U . . .
C43 C 0.19774(16) 0.64030(9) 0.12385(13) 0.0535(6) Uani 1 1 d . . . . .
H43 H 0.240792 0.666184 0.142322 0.064 Uiso 1 1 calc R U . . .
C40 C 0.23708(16) 0.39243(9) 0.11517(14) 0.0580(6) Uani 1 1 d . U . . .
H40 H 0.194249 0.366739 0.092656 0.070 Uiso 1 1 calc R U . . .
C39 C 0.31081(18) 0.36979(10) 0.14488(15) 0.0664(7) Uani 1 1 d . U . . .
H39 H 0.318086 0.328477 0.141984 0.080 Uiso 1 1 calc R U . . .
C38 C 0.37655(16) 0.40688(11) 0.17991(14) 0.0644(7) Uani 1 1 d . U . . .
H38 H 0.426431 0.389653 0.201591 0.077 Uiso 1 1 calc R U . . .
C46 C 0.06665(14) 0.56373(12) 0.06807(14) 0.0635(7) Uani 1 1 d . . . . .
H46 H 0.022409 0.539003 0.049990 0.076 Uiso 1 1 calc R U . . .
C45 C 0.05799(17) 0.62415(12) 0.06924(14) 0.0699(7) Uani 1 1 d . . . . .
H45 H 0.007688 0.640764 0.051621 0.084 Uiso 1 1 calc R U . . .

loop_
_atom_site_aniso_label
_atom_site_aniso_U_11
_atom_site_aniso_U_22
_atom_site_aniso_U_33
_atom_site_aniso_U_23
_atom_site_aniso_U_13
_atom_site_aniso_U_12
O1 0.0477(12) 0.0492(10) 0.1205(16) -0.0324(11) 0.0250(12) -0.0061(10)
O2 0.0590(13) 0.0810(13) 0.1154(17) 0.0376(14) 0.0260(14) -0.0074(11)
Fe1 0.01657(14) 0.02966(14) 0.02087(15) -0.00056(13) 0.00326(11) -0.00045(13)
C2 0.0258(10) 0.0407(11) 0.0295(11) 0.0035(10) 0.0088(9) 0.0035(9)
C4 0.0266(10) 0.0428(11) 0.0292(11) 0.0009(11) 0.0073(9) 0.0062(10)
C5 0.0218(10) 0.0280(10) 0.0281(10) 0.0021(9) 0.0038(8) -0.0013(10)
C3 0.0200(11) 0.0448(12) 0.0283(11) 0.0020(10) 0.0033(8) -0.0050(10)
C6 0.0236(10) 0.0297(10) 0.0300(10) -0.0026(9) 0.0067(8) -0.0020(10)
N5 0.0233(9) 0.0432(10) 0.0480(10) 0.0033(9) -0.0002(8) -0.0026(9)
N6 0.0201(9) 0.0502(10) 0.0576(11) -0.0008(9) 0.0049(8) -0.0027(9)
C1 0.0193(11) 0.0383(11) 0.0272(11) 0.0006(9) 0.0064(8) 0.0019(9)
N3 0.0452(12) 0.0329(11) 0.0654(13) -0.0060(10) 0.0124(10) -0.0006(10)
N4 0.0730(14) 0.0876(14) 0.0306(11) 0.0037(11) 0.0245(10) 0.0160(12)
N2 0.0655(13) 0.0669(13) 0.0305(11) 0.0071(10) 0.0250(10) 0.0066(10)
N1 0.0451(12) 0.0333(10) 0.0557(12) 0.0005(9) 0.0118(9) 0.0032(9)
Fe2 0.01567(14) 0.03433(15) 0.02040(15) 0.00058(13) 0.00328(11) 0.00102(13)
C8 0.0198(10) 0.0367(11) 0.0276(11) 0.0010(9) 0.0059(8) 0.0010(8)
C7 0.0195(10) 0.0472(13) 0.0221(11) -0.0040(9) 0.0018(8) 0.0007(10)
C11 0.0219(10) 0.0330(10) 0.0275(10) -0.0004(9) 0.0067(8) 0.0007(10)
C10 0.0217(10) 0.0359(11) 0.0290(11) 0.0024(10) 0.0057(9) 0.0055(9)
C12 0.0224(10) 0.0298(10) 0.0246(10) 0.0009(8) 0.0066(8) -0.0001(9)
N11 0.0205(9) 0.0467(10) 0.0462(10) 0.0014(9) 0.0001(8) 0.0010(9)
N12 0.0194(9) 0.0443(11) 0.0496(11) 0.0033(8) 0.0062(8) 0.0018(8)
C9 0.0169(10) 0.0468(12) 0.0248(11) -0.0001(10) 0.0049(8) 0.0010(9)
N7 0.0487(12) 0.0416(10) 0.0439(11) 0.0030(9) 0.0064(9) -0.0088(10)
N8 0.0510(11) 0.0565(10) 0.0281(10) -0.0019(9) 0.0165(8) 0.0058(10)
N10 0.0528(12) 0.0550(12) 0.0270(11) 0.0039(9) 0.0174(9) 0.0136(9)
N9 0.0395(11) 0.0393(10) 0.0553(12) 0.0051(9) 0.0177(9) 0.0038(9)
N13 0.0620(13) 0.0398(10) 0.0423(11) 0.0011(9) 0.0202(10) -0.0033(10)
C17 0.0492(15) 0.0401(12) 0.0282(12) 0.0011(10) 0.0145(10) -0.0038(11)
C18 0.0544(16) 0.0586(15) 0.0281(12) 0.0037(11) 0.0170(11) -0.0009(13)
C16 0.0530(15) 0.0479(13) 0.0398(13) 0.0022(11) 0.0151(11) -0.0051(12)
C15 0.086(2) 0.0487(15) 0.0480(15) -0.0011(12) 0.0306(15) -0.0145(15)
N14 0.0515(13) 0.0891(16) 0.0383(11) 0.0029(11) 0.0121(9) -0.0086(12)
C13 0.0695(18) 0.0719(17) 0.0441(16) 0.0155(13) 0.0209(14) 0.0274(16)
C24 0.082(2) 0.0474(14) 0.0382(14) -0.0041(11) 0.0261(14) -0.0145(15)
C19 0.071(2) 0.0837(19) 0.0337(14) -0.0067(14) 0.0195(13) -0.0354(17)
C20 0.099(2) 0.129(3) 0.0529(18) -0.0124(19) 0.0248(16) -0.062(2)
C14 0.114(3) 0.0418(14) 0.0515(16) 0.0082(12) 0.0411(17) 0.0117(17)
C23 0.129(3) 0.0463(15) 0.0656(18) 0.0000(13) 0.0386(17) -0.0158(17)
C22 0.211(5) 0.0575(19) 0.076(2) -0.0122(17) 0.057(3) -0.055(3)
C21 0.167(4) 0.117(3) 0.069(2) -0.024(2) 0.046(3) -0.098(3)
N22 0.0421(12) 0.0346(11) 0.0388(11) 0.0052(8) 0.0155(9) 0.0136(10)
N20 0.0369(11) 0.0390(11) 0.0324(10) 0.0017(8) 0.0113(8) 0.0052(9)
N19 0.0435(11) 0.0346(9) 0.0440(10) -0.0007(8) 0.0116(9) 0.0001(9)
C54 0.0369(13) 0.0374(12) 0.0270(11) -0.0015(9) 0.0123(10) -0.0022(10)
C60 0.0400(13) 0.0432(12) 0.0266(11) -0.0037(10) 0.0107(10) -0.0023(11)
N23 0.0502(12) 0.0451(11) 0.0449(11) 0.0079(9) 0.0207(9) 0.0154(10)
C72 0.0441(14) 0.0501(13) 0.0353(12) 0.0054(11) 0.0203(11) 0.0108(12)
C59 0.0471(14) 0.0397(12) 0.0329(12) -0.0059(10) 0.0145(10) -0.0067(11)
C71 0.0441(14) 0.0407(12) 0.0316(12) 0.0040(10) 0.0202(10) 0.0079(11)
N15 0.0486(12) 0.0427(11) 0.0378(10) -0.0044(8) 0.0131(9) -0.0028(9)
C29 0.0530(15) 0.0462(13) 0.0314(12) -0.0048(10) 0.0181(11) 0.0022(12)
C65 0.0471(14) 0.0367(12) 0.0326(12) -0.0004(9) 0.0174(10) 0.0063(11)
C53 0.0364(13) 0.0387(12) 0.0323(12) 0.0003(10) 0.0091(10) -0.0009(10)
C56 0.0479(16) 0.094(2) 0.0410(14) -0.0166(14) 0.0124(12) -0.0338(15)
C49 0.0521(15) 0.0358(12) 0.0477(13) -0.0015(10) 0.0220(12) 0.0006(11)
N16 0.0466(12) 0.0583(12) 0.0517(12) -0.0103(10) 0.0215(10) -0.0064(10)
C66 0.0559(16) 0.0366(12) 0.0364(13) 0.0023(10) 0.0227(11) 0.0120(12)
C70 0.0541(16) 0.0430(13) 0.0463(14) 0.0020(11) 0.0238(12) 0.0021(12)
C30 0.0471(15) 0.0553(14) 0.0339(12) -0.0060(11) 0.0206(11) 0.0007(12)
C28 0.0618(17) 0.0491(14) 0.0457(14) -0.0079(11) 0.0128(12) -0.0046(13)
C26 0.0662(19) 0.0702(17) 0.0491(15) -0.0019(13) 0.0279(14) 0.0190(15)
C34 0.0591(16) 0.0547(15) 0.0427(14) 0.0022(12) 0.0175(12) 0.0022(13)
C35 0.0503(15) 0.0466(13) 0.0315(12) -0.0019(10) 0.0191(11) -0.0001(12)
C52 0.0389(14) 0.0512(14) 0.0509(14) 0.0043(11) 0.0061(11) 0.0027(12)
C25 0.0504(16) 0.0693(16) 0.0492(14) -0.0064(13) 0.0228(12) 0.0048(14)
C55 0.0415(14) 0.0756(16) 0.0378(13) -0.0046(12) 0.0126(11) -0.0068(13)
C62 0.087(2) 0.0390(14) 0.0706(18) -0.0072(12) 0.0285(16) -0.0077(15)
C27 0.082(2) 0.0455(14) 0.0522(15) -0.0061(12) 0.0284(14) 0.0070(15)
C50 0.0604(17) 0.0436(13) 0.0531(15) -0.0104(11) 0.0247(13) -0.0171(13)
C36 0.0553(16) 0.0515(14) 0.0389(13) -0.0059(11) 0.0234(12) -0.0073(13)
C64 0.0439(15) 0.0490(14) 0.0539(14) 0.0000(11) 0.0104(12) 0.0080(12)
C51 0.0390(14) 0.0650(16) 0.0520(15) -0.0042(12) 0.0081(11) -0.0120(13)
C61 0.0727(19) 0.0361(13) 0.0600(16) 0.0019(11) 0.0254(14) 0.0118(13)
C58 0.0670(18) 0.0437(13) 0.0550(15) -0.0073(11) 0.0190(13) -0.0104(13)
C68 0.0423(15) 0.0841(18) 0.0593(16) -0.0042(14) 0.0233(13) -0.0058(15)
C31 0.0694(19) 0.0528(15) 0.0708(17) -0.0181(13) 0.0305(15) -0.0181(14)
C69 0.0664(18) 0.0565(14) 0.0559(15) -0.0016(12) 0.0354(14) -0.0087(14)
C32 0.100(2) 0.0435(15) 0.0744(19) -0.0110(13) 0.0431(18) -0.0091(16)
C57 0.079(2) 0.0621(16) 0.0569(16) -0.0194(13) 0.0265(15) -0.0317(16)
C33 0.081(2) 0.0519(15) 0.0532(16) 0.0054(13) 0.0300(15) 0.0124(15)
C67 0.0451(15) 0.0706(17) 0.0558(15) 0.0090(13) 0.0218(12) 0.0154(14)
C63 0.0544(17) 0.0560(15) 0.0725(17) -0.0073(13) 0.0145(13) -0.0102(14)
N18 0.0455(13) 0.0471(12) 0.0402(11) -0.0002(9) 0.0158(10) -0.0167(11)
N17 0.0495(13) 0.0474(11) 0.0528(12) 0.0002(9) 0.0176(10) -0.0099(10)
C47 0.0506(16) 0.0498(14) 0.0399(13) 0.0013(11) 0.0169(12) -0.0065(12)
C41 0.0555(16) 0.0422(13) 0.0396(13) 0.0051(11) 0.0207(12) -0.0069(12)
C48 0.0498(15) 0.0460(13) 0.0326(12) 0.0046(10) 0.0210(11) -0.0031(12)
C42 0.0534(15) 0.0442(13) 0.0339(12) 0.0080(10) 0.0192(11) -0.0053(12)
C44 0.092(2) 0.0490(14) 0.0585(16) 0.0100(13) 0.0423(16) 0.0106(16)
C37 0.0516(17) 0.0707(17) 0.0496(15) 0.0104(13) 0.0174(12) -0.0055(14)
C43 0.0720(19) 0.0459(14) 0.0517(15) 0.0019(12) 0.0330(14) -0.0044(13)
C40 0.0719(19) 0.0438(14) 0.0616(16) 0.0066(12) 0.0280(14) -0.0081(13)
C39 0.098(2) 0.0449(14) 0.0665(18) 0.0154(13) 0.0416(17) 0.0040(15)
C38 0.0668(18) 0.0679(17) 0.0604(17) 0.0241(14) 0.0251(14) 0.0189(15)
C46 0.0460(16) 0.0740(18) 0.0660(17) -0.0013(14) 0.0145(13) -0.0027(14)
C45 0.069(2) 0.0770(19) 0.0661(18) 0.0111(15) 0.0265(15) 0.0215(17)

loop_
_atom_type_symbol
_atom_type_description
_atom_type_scat_dispersion_real
_atom_type_scat_dispersion_imag
_atom_type_scat_source
C C 0.0033 0.0016 'International Tables Vol C Tables 4.2.6.8 and 6.1.1.4'
H H 0.0000 0.0000 'International Tables Vol C Tables 4.2.6.8 and 6.1.1.4'
N N 0.0061 0.0033 'International Tables Vol C Tables 4.2.6.8 and 6.1.1.4'
O O 0.0106 0.0060 'International Tables Vol C Tables 4.2.6.8 and 6.1.1.4'
Fe Fe 0.3463 0.8444 'International Tables Vol C Tables 4.2.6.8 and 6.1.1.4'

loop_
_geom_angle_atom_site_label_1
_geom_angle_atom_site_label_2
_geom_angle_atom_site_label_3
_geom_angle
_geom_angle_site_symmetry_1
_geom_angle_site_symmetry_3
_geom_angle_publ_flag
H2 O1 H1 112.2(6) . . ?
H3 O2 H4 111.7(6) . . ?
C3 Fe1 C2 92.18(8) . . ?
C3 Fe1 C5 89.31(8) . . ?
C2 Fe1 C5 86.83(7) . . ?
C3 Fe1 C6 92.11(8) . . ?
C2 Fe1 C6 89.41(7) . . ?
C5 Fe1 C6 176.03(7) . . ?
C3 Fe1 C4 85.54(8) . . ?
C2 Fe1 C4 177.72(8) . . ?
C5 Fe1 C4 93.29(7) . . ?
C6 Fe1 C4 90.51(7) . . ?
C3 Fe1 C1 174.38(7) . . ?
C2 Fe1 C1 93.39(7) . . ?
C5 Fe1 C1 91.72(7) . . ?
C6 Fe1 C1 87.23(8) . . ?
C4 Fe1 C1 88.88(8) . . ?
N2 C2 Fe1 176.24(17) . . ?
N4 C4 Fe1 176.59(19) . . ?
N5 C5 Fe1 175.14(16) . . ?
N3 C3 Fe1 175.26(18) . . ?
N6 C6 Fe1 177.16(18) . . ?
C6 N6 H10 173.7(10) . . ?
N1 C1 Fe1 175.47(17) . . ?
C3 N3 H8 164.8(16) . . ?
C2 N2 H9 170.8(14) . . ?
C10 Fe2 C12 90.21(7) . . ?
C10 Fe2 C11 94.20(7) . . ?
C12 Fe2 C11 175.55(7) . . ?
C10 Fe2 C8 176.00(7) . . ?
C12 Fe2 C8 87.76(7) . . ?
C11 Fe2 C8 87.81(7) . . ?
C10 Fe2 C7 87.35(7) . . ?
C12 Fe2 C7 90.63(7) . . ?
C11 Fe2 C7 88.94(8) . . ?
C8 Fe2 C7 89.23(7) . . ?
C10 Fe2 C9 91.35(7) . . ?
C12 Fe2 C9 93.95(7) . . ?
C11 Fe2 C9 86.60(8) . . ?
C8 Fe2 C9 92.22(7) . . ?
C7 Fe2 C9 175.25(8) . . ?
N8 C8 Fe2 178.33(16) . . ?
N7 C7 Fe2 176.50(17) . . ?
N11 C11 Fe2 176.04(16) . . ?
N10 C10 Fe2 175.94(16) . . ?
N12 C12 Fe2 176.96(16) . . ?
C11 N11 H12 167.0(12) . . ?
N9 C9 Fe2 174.57(17) . . ?
C10 N10 H11 171.7(13) . . ?
C24 N13 C17 116.7(2) . . ?
N13 C17 C16 119.3(2) . . ?
N13 C17 C18 121.6(2) . . ?
C16 C17 C18 119.11(19) . . ?
N14 C18 C17 121.7(2) . . ?
N14 C18 C13 120.3(2) . . ?
C17 C18 C13 118.1(2) . . ?
C15 C16 C17 120.1(2) . . ?
C15 C16 H16 119.9 . . ?
C17 C16 H16 119.9 . . ?
C16 C15 C14 120.8(2) . . ?
C16 C15 H15 119.6 . . ?
C14 C15 H15 119.6 . . ?
C18 N14 C19 116.6(2) . . ?
C14 C13 C18 120.8(2) . . ?
C14 C13 H13 119.6 . . ?
C18 C13 H13 119.6 . . ?
N13 C24 C19 121.5(2) . . ?
N13 C24 C23 119.2(3) . . ?
C19 C24 C23 119.4(3) . . ?
N14 C19 C24 122.0(2) . . ?
N14 C19 C20 119.8(3) . . ?
C24 C19 C20 118.1(3) . . ?
C21 C20 C19 120.3(3) . . ?
C21 C20 H20 119.9 . . ?
C19 C20 H20 119.9 . . ?
C13 C14 C15 121.1(2) . . ?
C13 C14 H14 119.5 . . ?
C15 C14 H14 119.5 . . ?
C22 C23 C24 119.4(3) . . ?
C22 C23 H23 120.3 . . ?
C24 C23 H23 120.3 . . ?
C23 C22 C21 121.1(3) . . ?
C23 C22 H22 119.4 . . ?
C21 C22 H22 119.4 . . ?
C20 C21 C22 121.7(3) . . ?
C20 C21 H21 119.2 . . ?
C22 C21 H21 119.2 . . ?
C71 N22 C65 122.47(18) . . ?
C71 N22 H6 118.7(12) . . ?
C65 N22 H6 118.9(12) . . ?
C54 N20 C60 120.55(18) . . ?
C54 N20 H5 120.4(15) . . ?
C60 N20 H5 119.0(15) . . ?
C59 N19 C53 117.22(17) . . ?
N20 C54 C49 121.14(19) . . ?
N20 C54 C53 118.88(17) . . ?
C49 C54 C53 119.97(19) . . ?
N20 C60 C55 121.3(2) . . ?
N20 C60 C59 118.21(19) . . ?
C55 C60 C59 120.47(19) . . ?
C66 N23 C72 117.99(18) . . ?
N23 C72 C67 119.7(2) . . ?
N23 C72 C71 122.0(2) . . ?
C67 C72 C71 118.3(2) . . ?
N19 C59 C60 122.97(18) . . ?
N19 C59 C58 118.9(2) . . ?
C60 C59 C58 118.2(2) . . ?
N22 C71 C70 122.23(19) . . ?
N22 C71 C72 117.55(19) . . ?
C70 C71 C72 120.2(2) . . ?
C29 N15 C35 116.85(18) . . ?
N15 C29 C28 119.4(2) . . ?
N15 C29 C30 121.79(19) . . ?
C28 C29 C30 118.8(2) . . ?
N22 C65 C64 121.81(19) . . ?
N22 C65 C66 117.4(2) . . ?
C64 C65 C66 120.74(19) . . ?
N19 C53 C52 119.30(18) . . ?
N19 C53 C54 122.15(18) . . ?
C52 C53 C54 118.55(18) . . ?
C55 C56 C57 121.3(2) . . ?
C55 C56 H56 119.3 . . ?
C57 C56 H56 119.3 . . ?
C50 C49 C54 118.8(2) . . ?
C50 C49 H49 120.6 . . ?
C54 C49 H49 120.6 . . ?
C30 N16 C36 116.87(19) . . ?
N23 C66 C65 122.54(19) . . ?
N23 C66 C61 119.8(2) . . ?
C65 C66 C61 117.7(2) . . ?
C69 C70 C71 119.0(2) . . ?
C69 C70 H70 120.5 . . ?
C71 C70 H70 120.5 . . ?
N16 C30 C25 119.5(2) . . ?
N16 C30 C29 121.4(2) . . ?
C25 C30 C29 119.1(2) . . ?
C27 C28 C29 119.4(2) . . ?
C27 C28 H28 120.3 . . ?
C29 C28 H28 120.3 . . ?
C25 C26 C27 121.3(2) . . ?
C25 C26 H26 119.3 . . ?
C27 C26 H26 119.3 . . ?
C33 C34 C35 119.8(2) . . ?
C33 C34 H34 120.1 . . ?
C35 C34 H34 120.1 . . ?
N15 C35 C34 119.5(2) . . ?
N15 C35 C36 120.8(2) . . ?
C34 C35 C36 119.7(2) . . ?
C51 C52 C53 120.2(2) . . ?
C51 C52 H52 119.9 . . ?
C53 C52 H52 119.9 . . ?
C26 C25 C30 120.1(2) . . ?
C26 C25 H25 119.9 . . ?
C30 C25 H25 119.9 . . ?
C56 C55 C60 118.8(2) . . ?
C56 C55 H55 120.6 . . ?
C60 C55 H55 120.6 . . ?
C61 C62 C63 121.4(2) . . ?
C61 C62 H62 119.3 . . ?
C63 C62 H62 119.3 . . ?
C28 C27 C26 121.2(2) . . ?
C28 C27 H27 119.4 . . ?
C26 C27 H27 119.4 . . ?
C49 C50 C51 121.9(2) . . ?
C49 C50 H50 119.0 . . ?
C51 C50 H50 119.0 . . ?
N16 C36 C31 119.4(2) . . ?
N16 C36 C35 122.27(19) . . ?
C31 C36 C35 118.3(2) . . ?
C63 C64 C65 119.2(2) . . ?
C63 C64 H64 120.4 . . ?
C65 C64 H64 120.4 . . ?
C52 C51 C50 120.5(2) . . ?
C52 C51 H51 119.7 . . ?
C50 C51 H51 119.7 . . ?
C62 C61 C66 120.2(2) . . ?
C62 C61 H61 119.9 . . ?
C66 C61 H61 119.9 . . ?
C57 C58 C59 119.7(2) . . ?
C57 C58 H58 120.1 . . ?
C59 C58 H58 120.1 . . ?
C67 C68 C69 120.9(2) . . ?
C67 C68 H68 119.5 . . ?
C69 C68 H68 119.5 . . ?
C32 C31 C36 120.2(2) . . ?
C32 C31 H31 119.9 . . ?
C36 C31 H31 119.9 . . ?
C70 C69 C68 121.5(2) . . ?
C70 C69 H69 119.2 . . ?
C68 C69 H69 119.2 . . ?
C31 C32 C33 121.3(2) . . ?
C31 C32 H32 119.3 . . ?
C33 C32 H32 119.3 . . ?
C58 C57 C56 121.5(2) . . ?
C58 C57 H57 119.2 . . ?
C56 C57 H57 119.2 . . ?
C34 C33 C32 120.7(2) . . ?
C34 C33 H33 119.7 . . ?
C32 C33 H33 119.7 . . ?
C68 C67 C72 120.0(2) . . ?
C68 C67 H67 120.0 . . ?
C72 C67 H67 120.0 . . ?
C64 C63 C62 120.8(2) . . ?
C64 C63 H63 119.6 . . ?
C62 C63 H63 119.6 . . ?
C48 N18 C42 122.2(2) . . ?
C48 N18 H7 119.4(14) . . ?
C42 N18 H7 118.3(14) . . ?
C41 N17 C47 117.94(19) . . ?
N17 C47 C48 122.0(2) . . ?
N17 C47 C46 120.1(2) . . ?
C48 C47 C46 117.9(2) . . ?
N17 C41 C42 122.53(19) . . ?
N17 C41 C40 120.2(2) . . ?
C42 C41 C40 117.3(2) . . ?
N18 C48 C43 121.4(2) . . ?
N18 C48 C47 118.08(19) . . ?
C43 C48 C47 120.5(2) . . ?
N18 C42 C37 121.9(2) . . ?
N18 C42 C41 117.2(2) . . ?
C37 C42 C41 120.9(2) . . ?
C43 C44 C45 121.8(2) . . ?
C43 C44 H44 119.1 . . ?
C45 C44 H44 119.1 . . ?
C38 C37 C42 118.8(2) . . ?
C38 C37 H37 120.6 . . ?
C42 C37 H37 120.6 . . ?
C44 C43 C48 118.9(2) . . ?
C44 C43 H43 120.5 . . ?
C48 C43 H43 120.5 . . ?
C39 C40 C41 120.1(2) . . ?
C39 C40 H40 120.0 . . ?
C41 C40 H40 120.0 . . ?
C40 C39 C38 121.6(2) . . ?
C40 C39 H39 119.2 . . ?
C38 C39 H39 119.2 . . ?
C37 C38 C39 121.2(2) . . ?
C37 C38 H38 119.4 . . ?
C39 C38 H38 119.4 . . ?
C45 C46 C47 120.1(2) . . ?
C45 C46 H46 119.9 . . ?
C47 C46 H46 119.9 . . ?
C46 C45 C44 120.7(3) . . ?
C46 C45 H45 119.6 . . ?
C44 C45 H45 119.6 . . ?

loop_
_geom_bond_atom_site_label_1
_geom_bond_atom_site_label_2
_geom_bond_distance
_geom_bond_site_symmetry_2
_geom_bond_publ_flag
O1 H2 0.838(2) . ?
O1 H1 0.838(2) . ?
O2 H3 0.838(2) . ?
O2 H4 0.839(2) . ?
Fe1 C3 1.866(2) . ?
Fe1 C2 1.880(2) . ?
Fe1 C5 1.8939(17) . ?
Fe1 C6 1.8985(18) . ?
Fe1 C4 1.906(2) . ?
Fe1 C1 1.9145(19) . ?
C2 N2 1.142(2) . ?
C4 N4 1.153(2) . ?
C5 N5 1.149(2) . ?
C3 N3 1.155(2) . ?
C6 N6 1.147(2) . ?
N6 H10 1.33(3) . ?
C1 N1 1.1540(19) . ?
N3 H8 0.91(2) . ?
N2 H9 0.98(3) . ?
Fe2 C10 1.882(2) . ?
Fe2 C12 1.8866(18) . ?
Fe2 C11 1.8912(18) . ?
Fe2 C8 1.9122(19) . ?
Fe2 C7 1.912(2) . ?
Fe2 C9 1.917(2) . ?
C8 N8 1.1509(19) . ?
C7 N7 1.160(2) . ?
C11 N11 1.143(2) . ?
C10 N10 1.145(2) . ?
C12 N12 1.145(2) . ?
N11 H12 1.10(3) . ?
C9 N9 1.160(2) . ?
N10 H11 0.99(2) . ?
N13 C24 1.338(3) . ?
N13 C17 1.347(2) . ?
C17 C16 1.416(3) . ?
C17 C18 1.422(3) . ?
C18 N14 1.339(3) . ?
C18 C13 1.422(3) . ?
C16 C15 1.352(3) . ?
C16 H16 0.9300 . ?
C15 C14 1.399(3) . ?
C15 H15 0.9300 . ?
N14 C19 1.340(3) . ?
C13 C14 1.336(3) . ?
C13 H13 0.9300 . ?
C24 C19 1.422(3) . ?
C24 C23 1.429(3) . ?
C19 C20 1.433(3) . ?
C20 C21 1.338(4) . ?
C20 H20 0.9300 . ?
C14 H14 0.9300 . ?
C23 C22 1.357(4) . ?
C23 H23 0.9300 . ?
C22 C21 1.396(5) . ?
C22 H22 0.9300 . ?
C21 H21 0.9300 . ?
N22 C71 1.341(2) . ?
N22 C65 1.351(2) . ?
N22 H6 0.866(18) . ?
N20 C54 1.348(2) . ?
N20 C60 1.351(2) . ?
N20 H5 0.95(2) . ?
N19 C59 1.335(2) . ?
N19 C53 1.342(2) . ?
C54 C49 1.411(2) . ?
C54 C53 1.420(2) . ?
C60 C55 1.411(3) . ?
C60 C59 1.419(3) . ?
N23 C66 1.335(2) . ?
N23 C72 1.346(2) . ?
C72 C67 1.416(3) . ?
C72 C71 1.428(3) . ?
C59 C58 1.431(3) . ?
C71 C70 1.408(2) . ?
N15 C29 1.347(2) . ?
N15 C35 1.353(2) . ?
C29 C28 1.429(3) . ?
C29 C30 1.431(3) . ?
C65 C64 1.399(3) . ?
C65 C66 1.419(3) . ?
C53 C52 1.410(3) . ?
C56 C55 1.360(3) . ?
C56 C57 1.401(3) . ?
C56 H56 0.9300 . ?
C49 C50 1.350(3) . ?
C49 H49 0.9300 . ?
N16 C30 1.340(2) . ?
N16 C36 1.344(2) . ?
C66 C61 1.423(3) . ?
C70 C69 1.349(3) . ?
C70 H70 0.9300 . ?
C30 C25 1.412(3) . ?
C28 C27 1.353(3) . ?
C28 H28 0.9300 . ?
C26 C25 1.345(3) . ?
C26 C27 1.404(3) . ?
C26 H26 0.9300 . ?
C34 C33 1.351(3) . ?
C34 C35 1.413(3) . ?
C34 H34 0.9300 . ?
C35 C36 1.427(3) . ?
C52 C51 1.351(3) . ?
C52 H52 0.9300 . ?
C25 H25 0.9300 . ?
C55 H55 0.9300 . ?
C62 C61 1.341(3) . ?
C62 C63 1.404(3) . ?
C62 H62 0.9300 . ?
C27 H27 0.9300 . ?
C50 C51 1.398(3) . ?
C50 H50 0.9300 . ?
C36 C31 1.421(3) . ?
C64 C63 1.355(3) . ?
C64 H64 0.9300 . ?
C51 H51 0.9300 . ?
C61 H61 0.9300 . ?
C58 C57 1.344(3) . ?
C58 H58 0.9300 . ?
C68 C67 1.350(3) . ?
C68 C69 1.407(3) . ?
C68 H68 0.9300 . ?
C31 C32 1.341(3) . ?
C31 H31 0.9300 . ?
C69 H69 0.9300 . ?
C32 C33 1.414(3) . ?
C32 H32 0.9300 . ?
C57 H57 0.9300 . ?
C33 H33 0.9300 . ?
C67 H67 0.9300 . ?
C63 H63 0.9300 . ?
N18 C48 1.338(3) . ?
N18 C42 1.350(2) . ?
N18 H7 0.84(2) . ?
N17 C41 1.332(3) . ?
N17 C47 1.341(2) . ?
C47 C48 1.417(3) . ?
C47 C46 1.423(3) . ?
C41 C42 1.425(3) . ?
C41 C40 1.425(3) . ?
C48 C43 1.415(3) . ?
C42 C37 1.410(3) . ?
C44 C43 1.339(3) . ?
C44 C45 1.405(3) . ?
C44 H44 0.9300 . ?
C37 C38 1.353(3) . ?
C37 H37 0.9300 . ?
C43 H43 0.9300 . ?
C40 C39 1.348(3) . ?
C40 H40 0.9300 . ?
C39 C38 1.397(3) . ?
C39 H39 0.9300 . ?
C38 H38 0.9300 . ?
C46 C45 1.351(3) . ?
C46 H46 0.9300 . ?
C45 H45 0.9300 . ?

_cod_database_fobs_code 2108787
